data_7102064
loop_
_publ_author_name
'Wanniarachchi, Yoshitha A'
'Slaughter, LeGrande M'

_publ_section_title
;
 One-step assembly of a chiral palladium bis(acyclic diaminocarbene)
 complex and its unexpected oxidation to a bis(amidine) complex.
;
_journal_issue 31
_journal_name_full 'Chemical communications (Cambridge, England)'
_journal_page_first 3294
_journal_page_last 3296
_journal_paper_doi 10.1039/b703769d
_journal_year 2007
_chemical_formula_moiety 'C24 H24 Cl2 F6 N4 Pd'
_chemical_formula_sum 'C24 H24 Cl2 F6 N4 Pd'
_chemical_formula_weight 659.77
_chemical_name_common 'Bis(amidine)PdCl2 cyclohexane backbone'
_space_group_IT_number 62
_symmetry_cell_setting orthorhombic
_symmetry_Int_Tables_number 62
_symmetry_space_group_name_Hall '-P 2ac 2n'
_symmetry_space_group_name_H-M 'P n m a'
_atom_sites_solution_hydrogens geom
_atom_sites_solution_primary direct
_atom_sites_solution_secondary difmap
_audit_creation_method SHELXL-97
_cell_angle_alpha 90.00
_cell_angle_beta 90.00
_cell_angle_gamma 90.00
_cell_formula_units_Z 4
_cell_length_a 12.8242(6)
_cell_length_b 24.6468(13)
_cell_length_c 8.0601(4)
_cell_measurement_reflns_used 9059
_cell_measurement_temperature 100(2)
_cell_measurement_theta_max 31.36
_cell_measurement_theta_min 2.48
_cell_volume 2547.6(2)
_computing_cell_refinement 'Bruker SAINT'
_computing_data_collection 'Bruker APEX2'
_computing_data_reduction 'Bruker SAINT'
_computing_molecular_graphics 'Bruker SHELXTL (XP)'
_computing_publication_material 'Bruker SHELXTL (XCIF)'
_computing_structure_refinement 'Bruker SHELXTL (XL)'
_computing_structure_solution 'Bruker SHELXTL (XS)'
_diffrn_ambient_temperature 100(2)
_diffrn_detector_area_resol_mean 0.75
_diffrn_measured_fraction_theta_full 0.998
_diffrn_measured_fraction_theta_max 0.998
_diffrn_measurement_device_type 'Bruker SMART APEX II CCD'
_diffrn_measurement_method 'phi and omega scans'
_diffrn_radiation_monochromator graphite
_diffrn_radiation_probe x-ray
_diffrn_radiation_type MoK\a
_diffrn_radiation_wavelength 0.71073
_diffrn_reflns_av_R_equivalents 0.0488
_diffrn_reflns_av_sigmaI/netI 0.0392
_diffrn_reflns_limit_h_max 10
_diffrn_reflns_limit_h_min -17
_diffrn_reflns_limit_k_max 27
_diffrn_reflns_limit_k_min -32
_diffrn_reflns_limit_l_max 5
_diffrn_reflns_limit_l_min -10
_diffrn_reflns_number 16960
_diffrn_reflns_theta_full 28.28
_diffrn_reflns_theta_max 28.28
_diffrn_reflns_theta_min 2.66
_diffrn_source 'fine-focus sealed tube'
_diffrn_standards_decay_% N/A
_diffrn_standards_interval_count N/A
_diffrn_standards_interval_time N/A
_diffrn_standards_number 0
_exptl_absorpt_coefficient_mu 1.004
_exptl_absorpt_correction_T_max 0.9609
_exptl_absorpt_correction_T_min 0.7733
_exptl_absorpt_correction_type multi-scan
_exptl_absorpt_process_details 'Bruker SADABS'
_exptl_crystal_colour orange
_exptl_crystal_density_diffrn 1.720
_exptl_crystal_density_meas ?
_exptl_crystal_density_method .
_exptl_crystal_description plate
_exptl_crystal_F_000 1320
_exptl_crystal_recrystallization_method 'slow evap of DMSO soln'
_exptl_crystal_size_max 0.27
_exptl_crystal_size_mid 0.15
_exptl_crystal_size_min 0.04
_refine_diff_density_max 0.743
_refine_diff_density_min -0.585
_refine_diff_density_rms 0.088
_refine_ls_extinction_method none
_refine_ls_goodness_of_fit_ref 1.022
_refine_ls_hydrogen_treatment constr
_refine_ls_matrix_type full
_refine_ls_number_parameters 210
_refine_ls_number_reflns 3226
_refine_ls_number_restraints 84
_refine_ls_restrained_S_all 1.009
_refine_ls_R_factor_all 0.0431
_refine_ls_R_factor_gt 0.0342
_refine_ls_shift/su_max 0.001
_refine_ls_shift/su_mean 0.000
_refine_ls_structure_factor_coef Fsqd
_refine_ls_weighting_details 'calc w=1/[\s^2^(Fo^2^)+(0.0291P)^2^+4.2496P] where P=(Fo^2^+2Fc^2^)/3'
_refine_ls_weighting_scheme calc
_refine_ls_wR_factor_gt 0.0782
_refine_ls_wR_factor_ref 0.0825
_reflns_number_gt 2737
_reflns_number_total 3226
_reflns_threshold_expression >2sigma(I)
_cod_data_source_file b703769d.txt
_cod_data_source_block slaughter_cmplx_4
_cod_database_code 7102064

loop_
_symmetry_equiv_pos_as_xyz
'x, y, z'
'-x+1/2, -y, z+1/2'
'-x, y+1/2, -z'
'x+1/2, -y+1/2, -z+1/2'
'-x, -y, -z'
'x-1/2, y, -z-1/2'
'x, -y-1/2, z'
'-x-1/2, y-1/2, z-1/2'

loop_
_atom_site_label
_atom_site_type_symbol
_atom_site_fract_x
_atom_site_fract_y
_atom_site_fract_z
_atom_site_U_iso_or_equiv
_atom_site_adp_type
_atom_site_occupancy
_atom_site_symmetry_multiplicity
_atom_site_calc_flag
_atom_site_refinement_flags
_atom_site_disorder_assembly
_atom_site_disorder_group
Pd1 Pd 0.488870(19) 0.2500 0.17916(3) 0.01738(9) Uani 1 2 d S . .
Cl1 Cl 0.41806(6) 0.31452(3) 0.00964(9) 0.03768(19) Uani 1 1 d . . .
N1 N 0.55401(16) 0.30288(9) 0.3432(3) 0.0193(4) Uani 1 1 d . . .
C1 C 0.58490(17) 0.28048(10) 0.4831(3) 0.0161(5) Uani 1 1 d U . .
C2 C 0.5494(6) 0.3598(4) 0.6603(14) 0.0228(17) Uani 0.50 1 d PDU A 1
H2A H 0.5981 0.3883 0.6258 0.034 Uiso 0.50 1 calc PR A 1
H2B H 0.5346 0.3636 0.7790 0.034 Uiso 0.50 1 calc PR A 1
H2C H 0.4844 0.3633 0.5972 0.034 Uiso 0.50 1 calc PR A 1
N2 N 0.5959(6) 0.3063(4) 0.6283(13) 0.0140(11) Uani 0.50 1 d PDU A 1
C4 C 0.6442(4) 0.27907(19) 0.7738(6) 0.0178(10) Uani 0.50 1 d PDU . .
H4 H 0.5873 0.2695 0.8534 0.021 Uiso 0.50 1 calc PR A 1
C5 C 0.7214(11) 0.3153(5) 0.8636(18) 0.022(2) Uani 0.50 1 d PDU A .
H5A H 0.6848 0.3478 0.9065 0.026 Uiso 0.50 1 calc PR B 3
H5B H 0.7757 0.3276 0.7849 0.026 Uiso 0.50 1 calc PR B 3
C6 C 0.7722(4) 0.2852(2) 1.0066(7) 0.0261(12) Uani 0.50 1 d PDU . .
H6A H 0.8270 0.3084 1.0559 0.031 Uiso 0.50 1 calc PR A 5
H6B H 0.7191 0.2781 1.0932 0.031 Uiso 0.50 1 calc PR A 5
C3 C 0.5909(6) 0.3601(4) 0.6663(13) 0.0247(17) Uani 0.50 1 d PDU A 2
H3A H 0.6439 0.3861 0.6293 0.037 Uiso 0.50 1 calc PR A 2
H3B H 0.5837 0.3622 0.7872 0.037 Uiso 0.50 1 calc PR A 2
H3C H 0.5239 0.3689 0.6142 0.037 Uiso 0.50 1 calc PR A 2
N3 N 0.6223(6) 0.3052(4) 0.6190(13) 0.0140(11) Uani 0.50 1 d PDU A 2
C7 C 0.6964(4) 0.27312(19) 0.7189(6) 0.0172(10) Uani 0.50 1 d PDU . .
H7 H 0.7557 0.2629 0.6446 0.021 Uiso 0.50 1 calc PR A 2
C8 C 0.7419(11) 0.3044(5) 0.8646(18) 0.021(2) Uani 0.50 1 d PDU A .
H8A H 0.6856 0.3151 0.9419 0.026 Uiso 0.50 1 calc PR C 4
H8B H 0.7769 0.3377 0.8243 0.026 Uiso 0.50 1 calc PR C 4
C9 C 0.8202(5) 0.2681(2) 0.9536(7) 0.0286(14) Uani 0.50 1 d PDU . .
H9A H 0.8799 0.2609 0.8789 0.034 Uiso 0.50 1 calc PR A 6
H9B H 0.8471 0.2873 1.0526 0.034 Uiso 0.50 1 calc PR A 6
C11 C 0.5776(2) 0.35871(11) 0.3106(3) 0.0227(5) Uani 1 1 d . . .
C12 C 0.6812(2) 0.37432(12) 0.3068(4) 0.0298(6) Uani 1 1 d . A .
H12 H 0.7346 0.3482 0.3230 0.036 Uiso 1 1 calc R . .
C13 C 0.7066(2) 0.42816(13) 0.2794(4) 0.0387(8) Uani 1 1 d . . .
H13 H 0.7777 0.4390 0.2779 0.046 Uiso 1 1 calc R A .
C14 C 0.6291(3) 0.46601(12) 0.2541(4) 0.0343(7) Uani 1 1 d . A .
C15 C 0.5259(3) 0.45043(12) 0.2557(4) 0.0368(7) Uani 1 1 d . . .
H15 H 0.4726 0.4766 0.2379 0.044 Uiso 1 1 calc R A .
C16 C 0.4997(2) 0.39652(12) 0.2833(4) 0.0325(7) Uani 1 1 d . A .
H16 H 0.4286 0.3856 0.2834 0.039 Uiso 1 1 calc R . .
C17 C 0.6566(3) 0.52484(14) 0.2326(5) 0.0502(9) Uani 1 1 d . . .
F1 F 0.7540(2) 0.53250(10) 0.1903(5) 0.1109(13) Uani 1 1 d . A .
F3 F 0.5972(3) 0.54970(10) 0.1242(4) 0.1110(13) Uani 1 1 d . A .
F2 F 0.6439(2) 0.55326(9) 0.3710(4) 0.0814(8) Uani 1 1 d . A .

loop_
_atom_site_aniso_label
_atom_site_aniso_U_11
_atom_site_aniso_U_22
_atom_site_aniso_U_33
_atom_site_aniso_U_23
_atom_site_aniso_U_13
_atom_site_aniso_U_12
Pd1 0.01261(13) 0.02615(16) 0.01337(13) 0.000 -0.00048(10) 0.000
Cl1 0.0399(4) 0.0440(5) 0.0291(4) 0.0144(3) -0.0160(3) -0.0026(3)
N1 0.0189(10) 0.0192(11) 0.0197(10) 0.0029(8) -0.0040(8) -0.0029(8)
C1 0.0119(10) 0.0171(12) 0.0194(11) 0.0011(9) 0.0015(9) -0.0003(9)
C2 0.025(4) 0.014(3) 0.029(4) -0.005(2) 0.002(4) 0.006(3)
N2 0.010(3) 0.0148(11) 0.0168(13) 0.0004(9) 0.002(2) 0.000(2)
C4 0.017(2) 0.017(3) 0.019(2) -0.0005(19) 0.001(2) 0.001(2)
C5 0.013(5) 0.032(5) 0.020(4) -0.008(4) 0.002(3) 0.000(4)
C6 0.020(3) 0.038(3) 0.021(3) -0.010(2) -0.004(2) -0.004(2)
C3 0.035(4) 0.018(3) 0.020(3) 0.000(2) -0.005(4) 0.006(4)
N3 0.010(3) 0.0148(11) 0.0168(13) 0.0004(9) 0.002(2) 0.000(2)
C7 0.013(2) 0.024(2) 0.015(2) 0.0018(18) -0.0014(19) -0.0007(19)
C8 0.016(5) 0.027(5) 0.021(4) -0.007(3) -0.001(3) -0.005(4)
C9 0.021(2) 0.044(4) 0.021(3) 0.003(2) -0.005(2) -0.002(2)
C11 0.0269(13) 0.0226(13) 0.0188(12) 0.0048(10) -0.0040(11) -0.0034(10)
C12 0.0257(13) 0.0242(15) 0.0397(16) 0.0056(12) 0.0064(12) -0.0017(11)
C13 0.0304(15) 0.0278(16) 0.058(2) 0.0083(15) 0.0151(15) -0.0058(13)
C14 0.0437(18) 0.0245(15) 0.0346(15) 0.0092(13) 0.0091(14) -0.0053(13)
C15 0.0394(17) 0.0254(16) 0.0455(18) 0.0133(14) -0.0084(15) 0.0023(13)
C16 0.0288(15) 0.0249(15) 0.0438(17) 0.0081(12) -0.0113(13) -0.0001(12)
C17 0.059(2) 0.0278(18) 0.064(2) 0.0142(18) 0.015(2) -0.0046(16)
F1 0.090(2) 0.0333(13) 0.210(4) 0.0202(17) 0.076(2) -0.0137(13)
F3 0.166(3) 0.0427(15) 0.125(3) 0.0509(16) -0.050(2) -0.0239(18)
F2 0.120(2) 0.0294(12) 0.094(2) -0.0039(12) 0.0231(18) -0.0154(13)

loop_
_atom_type_symbol
_atom_type_description
_atom_type_scat_dispersion_real
_atom_type_scat_dispersion_imag
_atom_type_scat_source
C C 0.0033 0.0016 'International Tables Vol C Tables 4.2.6.8 and 6.1.1.4'
H H 0.0000 0.0000 'International Tables Vol C Tables 4.2.6.8 and 6.1.1.4'
N N 0.0061 0.0033 'International Tables Vol C Tables 4.2.6.8 and 6.1.1.4'
F F 0.0171 0.0103 'International Tables Vol C Tables 4.2.6.8 and 6.1.1.4'
Cl Cl 0.1484 0.1585 'International Tables Vol C Tables 4.2.6.8 and 6.1.1.4'
Pd Pd -0.9988 1.0072 'International Tables Vol C Tables 4.2.6.8 and 6.1.1.4'

loop_
_geom_angle_atom_site_label_1
_geom_angle_atom_site_label_2
_geom_angle_atom_site_label_3
_geom_angle
_geom_angle_site_symmetry_1
_geom_angle_site_symmetry_3
N1 Pd1 N1 79.60(12) 7_565 .
N1 Pd1 Cl1 175.58(6) 7_565 .
N1 Pd1 Cl1 96.08(6) . .
N1 Pd1 Cl1 96.09(6) 7_565 7_565
N1 Pd1 Cl1 175.58(6) . 7_565
Cl1 Pd1 Cl1 88.21(4) . 7_565
C1 N1 C11 119.7(2) . .
C1 N1 Pd1 114.29(17) . .
C11 N1 Pd1 125.60(16) . .
N1 C1 N2 125.5(4) . .
N1 C1 N3 128.0(5) . .
N1 C1 C1 114.80(14) . 7_565
N2 C1 C1 118.4(4) . 7_565
N3 C1 C1 117.0(4) . 7_565
C1 N2 C2 122.5(7) . .
C1 N2 C4 121.2(7) . .
C2 N2 C4 115.9(8) . .
N2 C4 C7 109.7(5) . 7_565
N2 C4 C5 112.5(7) . .
C7 C4 C5 110.5(6) 7_565 .
N2 C4 H4 108.0 . .
C7 C4 H4 108.0 7_565 .
C5 C4 H4 108.0 . .
C4 C5 C6 110.8(9) . .
C4 C5 H5A 109.5 . .
C6 C5 H5A 109.5 . .
C4 C5 H5B 109.5 . .
C6 C5 H5B 109.5 . .
H5A C5 H5B 108.1 . .
C9 C6 C5 112.7(6) 7_565 .
C9 C6 H6A 109.1 7_565 .
C5 C6 H6A 109.1 . .
C9 C6 H6B 109.1 7_565 .
C5 C6 H6B 109.1 . .
H6A C6 H6B 107.8 . .
N3 C3 H3A 109.5 . .
N3 C3 H3B 109.5 . .
H3A C3 H3B 109.5 . .
N3 C3 H3C 109.5 . .
H3A C3 H3C 109.5 . .
H3B C3 H3C 109.5 . .
C1 N3 C3 122.3(7) . .
C1 N3 C7 115.5(7) . .
C3 N3 C7 122.1(8) . .
N3 C7 C4 109.3(5) . 7_565
N3 C7 C8 113.4(7) . .
C4 C7 C8 112.0(7) 7_565 .
N3 C7 H7 107.3 . .
C4 C7 H7 107.3 7_565 .
C8 C7 H7 107.3 . .
C7 C8 C9 108.6(7) . .
C7 C8 H8A 110.0 . .
C9 C8 H8A 110.0 . .
C7 C8 H8B 110.0 . .
C9 C8 H8B 110.0 . .
H8A C8 H8B 108.3 . .
C6 C9 C8 111.9(7) 7_565 .
C6 C9 H9A 109.2 7_565 .
C8 C9 H9A 109.2 . .
C6 C9 H9B 109.2 7_565 .
C8 C9 H9B 109.2 . .
H9A C9 H9B 107.9 . .
C12 C11 C16 120.2(3) . .
C12 C11 N1 118.3(2) . .
C16 C11 N1 121.5(2) . .
C11 C12 C13 119.8(3) . .
C11 C12 H12 120.1 . .
C13 C12 H12 120.1 . .
C14 C13 C12 120.1(3) . .
C14 C13 H13 119.9 . .
C12 C13 H13 119.9 . .
C13 C14 C15 120.2(3) . .
C13 C14 C17 120.1(3) . .
C15 C14 C17 119.7(3) . .
C14 C15 C16 120.0(3) . .
C14 C15 H15 120.0 . .
C16 C15 H15 120.0 . .
C11 C16 C15 119.7(3) . .
C11 C16 H16 120.1 . .
C15 C16 H16 120.1 . .
F1 C17 F3 108.3(3) . .
F1 C17 F2 105.1(4) . .
F3 C17 F2 104.0(3) . .
F1 C17 C14 113.2(3) . .
F3 C17 C14 113.1(3) . .
F2 C17 C14 112.5(3) . .

loop_
_geom_bond_atom_site_label_1
_geom_bond_atom_site_label_2
_geom_bond_distance
_geom_bond_site_symmetry_2
Pd1 N1 2.036(2) 7_565
Pd1 N1 2.036(2) .
Pd1 Cl1 2.2848(7) .
Pd1 Cl1 2.2848(7) 7_565
N1 C1 1.316(3) .
N1 C11 1.433(3) .
C1 N2 1.340(11) .
C1 N3 1.343(11) .
C1 C1 1.502(5) 7_565
C2 N2 1.470(9) .
C2 H2A 0.9800 .
C2 H2B 0.9800 .
C2 H2C 0.9800 .
N2 C4 1.487(9) .
C4 C7 1.516(6) 7_565
C4 C5 1.517(11) .
C4 H4 1.0000 .
C5 C6 1.518(11) .
C5 H5A 0.9900 .
C5 H5B 0.9900 .
C6 C9 1.513(6) 7_565
C6 H6A 0.9900 .
C6 H6B 0.9900 .
C3 N3 1.462(10) .
C3 H3A 0.9800 .
C3 H3B 0.9800 .
C3 H3C 0.9800 .
N3 C7 1.476(8) .
C7 C4 1.516(6) 7_565
C7 C8 1.521(10) .
C7 H7 1.0000 .
C8 C9 1.523(9) .
C8 H8A 0.9900 .
C8 H8B 0.9900 .
C9 C6 1.513(6) 7_565
C9 H9A 0.9900 .
C9 H9B 0.9900 .
C11 C12 1.383(4) .
C11 C16 1.384(4) .
C12 C13 1.384(4) .
C12 H12 0.9500 .
C13 C14 1.378(4) .
C13 H13 0.9500 .
C14 C15 1.379(4) .
C14 C17 1.502(4) .
C15 C16 1.388(4) .
C15 H15 0.9500 .
C16 H16 0.9500 .
C17 F1 1.309(4) .
C17 F3 1.310(5) .
C17 F2 1.328(5) .

loop_
_geom_torsion_atom_site_label_1
_geom_torsion_atom_site_label_2
_geom_torsion_atom_site_label_3
_geom_torsion_atom_site_label_4
_geom_torsion
_geom_torsion_site_symmetry_1
_geom_torsion_site_symmetry_4
N1 Pd1 N1 C1 -12.9(2) 7_565 .
Cl1 Pd1 N1 C1 166.18(16) . .
N1 Pd1 N1 C11 160.12(17) 7_565 .
Cl1 Pd1 N1 C11 -20.8(2) . .
C11 N1 C1 N2 31.0(5) . .
Pd1 N1 C1 N2 -155.6(5) . .
C11 N1 C1 N3 12.6(5) . .
Pd1 N1 C1 N3 -174.0(4) . .
C11 N1 C1 C1 -162.57(17) . 7_565
Pd1 N1 C1 C1 10.86(17) . 7_565
N1 C1 N2 C2 16.2(10) . .
N3 C1 N2 C2 121(4) . .
C1 C1 N2 C2 -149.8(6) 7_565 .
N1 C1 N2 C4 -172.0(5) . .
N3 C1 N2 C4 -67(3) . .
C1 C1 N2 C4 21.9(8) 7_565 .
C1 N2 C4 C7 12.4(9) . 7_565
C2 N2 C4 C7 -175.3(6) . 7_565
C1 N2 C4 C5 135.9(9) . .
C2 N2 C4 C5 -51.9(10) . .
N2 C4 C5 C6 -177.6(8) . .
C7 C4 C5 C6 -54.6(12) 7_565 .
C4 C5 C6 C9 53.2(12) . 7_565
N1 C1 N3 C3 29.9(10) . .
N2 C1 N3 C3 -56(3) . .
C1 C1 N3 C3 -155.0(7) 7_565 .
N1 C1 N3 C7 -150.8(5) . .
N2 C1 N3 C7 123(3) . .
C1 C1 N3 C7 24.3(8) 7_565 .
C1 N3 C7 C4 -58.3(8) . 7_565
C3 N3 C7 C4 121.0(8) . 7_565
C1 N3 C7 C8 176.1(9) . .
C3 N3 C7 C8 -4.7(13) . .
N3 C7 C8 C9 -177.6(8) . .
C4 C7 C8 C9 58.2(12) 7_565 .
C7 C8 C9 C6 -55.5(12) . 7_565
C1 N1 C11 C12 59.4(3) . .
Pd1 N1 C11 C12 -113.2(2) . .
C1 N1 C11 C16 -120.6(3) . .
Pd1 N1 C11 C16 66.8(3) . .
C16 C11 C12 C13 1.5(4) . .
N1 C11 C12 C13 -178.6(3) . .
C11 C12 C13 C14 -0.7(5) . .
C12 C13 C14 C15 -0.2(5) . .
C12 C13 C14 C17 177.0(3) . .
C13 C14 C15 C16 0.2(5) . .
C17 C14 C15 C16 -177.0(3) . .
C12 C11 C16 C15 -1.4(5) . .
N1 C11 C16 C15 178.6(3) . .
C14 C15 C16 C11 0.6(5) . .
C13 C14 C17 F1 19.6(5) . .
C15 C14 C17 F1 -163.2(4) . .
C13 C14 C17 F3 143.2(4) . .
C15 C14 C17 F3 -39.6(5) . .
C13 C14 C17 F2 -99.3(4) . .
C15 C14 C17 F2 77.9(5) . .
